data_2312953
loop_
_publ_author_name
'Hushcha, Valeryia'
'Rybarczyk-Pirek, Agnieszka J'
'Ch&#x119;ci&#x144;ska, Lilianna'

_publ_section_title
;
 Multicomponent crystals of nitroimidazole drugs with trithiocyanuric
 acid: two competing drug-coformer supramolecular motifs.
;
_journal_coeditor_code VP3056
_journal_issue 9
_journal_name_full 'Acta crystallographica. Section C, Structural chemistry'
_journal_page_first 562
_journal_page_last 575
_journal_paper_doi 10.1107/S2053229626008156
_journal_volume 82
_journal_year 2026
_chemical_formula_iupac 'C6 H8 N4 O4, C3 H3 N3 S3'
_chemical_formula_moiety 'C6 H8 N4 O4, C3 H3 N3 S3'
_chemical_formula_sum 'C9 H11 N7 O4 S3'
_chemical_formula_weight 377.43
_chemical_name_common
;
Trithiocyanuric acid--ronidazole (1/1)
;
_chemical_name_systematic
;
1,3,5-Triazine-2,4,6-trithiol;
(1-methyl-5-nitro-1H-imidazol-2-yl)methyl carbamate
;
_space_group_crystal_system monoclinic
_space_group_IT_number 14
_space_group_name_Hall '-P 2ybc'
_space_group_name_H-M_alt 'P 1 21/c 1'
_atom_sites_solution_hydrogens mixed
_atom_sites_solution_primary direct
_audit_creation_method SHELXL-2025/1
_cell_angle_alpha 90
_cell_angle_beta 104.556(2)
_cell_angle_gamma 90
_cell_formula_units_Z 4
_cell_length_a 9.05140(10)
_cell_length_b 13.2185(3)
_cell_length_c 12.8307(3)
_cell_measurement_reflns_used 13888
_cell_measurement_temperature 102(2)
_cell_measurement_theta_max 76.8320
_cell_measurement_theta_min 3.2950
_cell_volume 1485.87(5)
_computing_cell_refinement
;
CrysAlis PRO (Rigaku OD, 2025)
;
_computing_data_collection
;
CrysAlis PRO (Rigaku OD, 2025)
;
_computing_data_reduction
;
CrysAlis PRO (Rigaku OD, 2025)
;
_computing_molecular_graphics
;
Mercury (Macrae <i>et al.</i>,  2020) and PLATON (Spek, 2020)
;
_computing_publication_material
;
publCIF (Westrip, 2010)
;
_computing_structure_refinement
;
SHELXL2019 (Sheldrick, 2015b)
;
_computing_structure_solution
;
SHELXT (Sheldrick, 2015a)
;
_diffrn_ambient_temperature 102(2)
_diffrn_detector 'Hybrid Pixel Array Detector'
_diffrn_detector_area_resol_mean 10.0000
_diffrn_measured_fraction_theta_full 0.999
_diffrn_measured_fraction_theta_max 0.941
_diffrn_measurement_device 'four-circle diffractometer'
_diffrn_measurement_device_type 'Rigaku XtaLAB Synergy Dualflex diffractometer with a HyPix detector'
_diffrn_measurement_method '\w scans'
_diffrn_radiation_monochromator mirror
_diffrn_radiation_probe x-ray
_diffrn_radiation_type CuK\a
_diffrn_radiation_wavelength 1.54184
_diffrn_reflns_av_R_equivalents 0.0256
_diffrn_reflns_av_unetI/netI 0.0147
_diffrn_reflns_limit_h_max 11
_diffrn_reflns_limit_h_min -7
_diffrn_reflns_limit_k_max 16
_diffrn_reflns_limit_k_min -15
_diffrn_reflns_limit_l_max 14
_diffrn_reflns_limit_l_min -15
_diffrn_reflns_number 17106
_diffrn_reflns_theta_full 67.684
_diffrn_reflns_theta_max 77.098
_diffrn_reflns_theta_min 4.886
_diffrn_source 'micro-focus sealed X-ray tube'
_exptl_absorpt_coefficient_mu 4.887
_exptl_absorpt_correction_T_max 1.00000
_exptl_absorpt_correction_T_min 0.76366
_exptl_absorpt_correction_type multi-scan
_exptl_absorpt_process_details
;
(CrysAlis PRO; Rigaku OD, 2025)
;
_exptl_crystal_colour yellow
_exptl_crystal_density_diffrn 1.687
_exptl_crystal_description prism
_exptl_crystal_F_000 776
_exptl_crystal_size_max 0.229
_exptl_crystal_size_mid 0.148
_exptl_crystal_size_min 0.072
_refine_diff_density_max 0.448
_refine_diff_density_min -0.285
_refine_ls_extinction_method none
_refine_ls_goodness_of_fit_ref 1.045
_refine_ls_hydrogen_treatment mixed
_refine_ls_matrix_type full
_refine_ls_number_parameters 229
_refine_ls_number_reflns 2967
_refine_ls_number_restraints 0
_refine_ls_restrained_S_all 1.045
_refine_ls_R_factor_all 0.0263
_refine_ls_R_factor_gt 0.0258
_refine_ls_shift/su_max 0.000
_refine_ls_shift/su_mean 0.000
_refine_ls_structure_factor_coef Fsqd
_refine_ls_weighting_details 'w=1/[\s^2^(Fo^2^)+(0.0378P)^2^+0.9571P] where P=(Fo^2^+2Fc^2^)/3'
_refine_ls_weighting_scheme calc
_refine_ls_wR_factor_gt 0.0695
_refine_ls_wR_factor_ref 0.0699
_reflns_number_gt 2876
_reflns_number_total 2967
_reflns_threshold_expression 'I > 2\s(I)'
_cod_data_source_file vp3056sup1.cif
_cod_data_source_block RNZ-TTCA
_cod_original_sg_symbol_H-M 'P 21/c'
_cod_database_code 2312953
_shelx_space_group_comment
;
The symmetry employed for this shelxl refinement is uniquely defined
by the following loop, which should always be used as a source of
symmetry information in preference to the above space-group names.
They are only intended as comments.
;

loop_
_space_group_symop_operation_xyz
'x, y, z'
'-x, y+1/2, -z+1/2'
'-x, -y, -z'
'x, -y-1/2, z-1/2'

loop_
_atom_site_type_symbol
_atom_site_label
_atom_site_fract_x
_atom_site_fract_y
_atom_site_fract_z
_atom_site_U_iso_or_equiv
_atom_site_adp_type
_atom_site_calc_flag
_atom_site_occupancy
_atom_site_disorder_assembly
_atom_site_disorder_group
O O1 0.13080(13) 0.71545(8) 0.68661(9) 0.0232(2) Uani d 1 . .
O O2 -0.03389(13) 0.61586(9) 0.73246(10) 0.0270(3) Uani d 1 . .
O O3 0.04719(12) 0.25002(8) 0.53606(9) 0.0207(2) Uani d 1 . .
O O4 0.15009(13) 0.09369(8) 0.56258(11) 0.0282(3) Uani d 1 . .
N N1 0.23455(13) 0.46214(9) 0.52875(9) 0.0147(2) Uani d 1 . .
N N2 0.11373(13) 0.45050(9) 0.66026(10) 0.0141(2) Uani d 1 . .
N N3 0.07057(14) 0.63225(9) 0.68937(10) 0.0177(3) Uani d 1 . .
N N4 -0.09791(17) 0.11756(11) 0.47247(13) 0.0261(3) Uani d 1 . .
C C1 0.20159(16) 0.55743(10) 0.55703(12) 0.0154(3) Uani d 1 . .
H H1 0.226090 0.618348 0.525836 0.018 Uiso calc 1 . .
C C2 0.12773(15) 0.55108(11) 0.63738(11) 0.0146(3) Uani d 1 . .
C C3 0.18165(15) 0.39990(11) 0.59310(11) 0.0145(3) Uani d 1 . .
C C4 0.19521(16) 0.28784(11) 0.59161(12) 0.0176(3) Uani d 1 . .
H H4A 0.272951 0.267411 0.553500 0.021 Uiso calc 1 . .
H H4B 0.225387 0.260921 0.665952 0.021 Uiso calc 1 . .
C C5 0.04048(17) 0.14757(11) 0.52599(12) 0.0190(3) Uani d 1 . .
C C6 0.04756(17) 0.40605(12) 0.74346(13) 0.0206(3) Uani d 1 . .
H H6A 0.068912 0.333288 0.748775 0.031 Uiso calc 1 . .
H H6B -0.063075 0.416975 0.724072 0.031 Uiso calc 1 . .
H H6C 0.092783 0.438277 0.812941 0.031 Uiso calc 1 . .
S S10 0.63436(4) 0.42642(3) 0.09988(3) 0.01936(10) Uani d 1 . .
S S11 0.41055(4) 0.23499(3) 0.38658(3) 0.01938(10) Uani d 1 . .
S S12 0.37776(4) 0.63526(3) 0.35758(3) 0.01842(10) Uani d 1 . .
N N10 0.49261(13) 0.51745(9) 0.23126(10) 0.0161(2) Uani d 1 . .
N N11 0.50828(14) 0.34456(9) 0.24504(10) 0.0159(2) Uani d 1 . .
N N12 0.39553(13) 0.43469(9) 0.35825(10) 0.0144(2) Uani d 1 . .
C C10 0.54134(15) 0.42955(10) 0.19402(11) 0.0153(3) Uani d 1 . .
C C11 0.43839(15) 0.34230(11) 0.32744(11) 0.0147(3) Uani d 1 . .
C C12 0.42290(15) 0.52471(10) 0.31388(11) 0.0148(3) Uani d 1 . .
H H4C -0.161(3) 0.1580(19) 0.4470(18) 0.038(6) Uiso d 1 . .
H H4D -0.115(3) 0.0521(19) 0.4626(19) 0.042(6) Uiso d 1 . .
H H10T 0.512(2) 0.5720(16) 0.2028(17) 0.030(5) Uiso d 1 . .
H H11T 0.537(2) 0.2883(18) 0.2272(17) 0.034(6) Uiso d 1 . .
H H12T 0.351(2) 0.4366(14) 0.4098(17) 0.024(5) Uiso d 1 . .

loop_
_atom_site_aniso_label
_atom_site_aniso_U_11
_atom_site_aniso_U_22
_atom_site_aniso_U_33
_atom_site_aniso_U_12
_atom_site_aniso_U_13
_atom_site_aniso_U_23
O1 0.0306(6) 0.0133(5) 0.0252(6) 0.0016(4) 0.0063(4) -0.0027(4)
O2 0.0251(6) 0.0290(6) 0.0316(6) 0.0036(5) 0.0158(5) -0.0051(5)
O3 0.0226(5) 0.0114(5) 0.0261(6) -0.0030(4) 0.0023(4) -0.0013(4)
O4 0.0282(6) 0.0133(5) 0.0447(7) -0.0003(4) 0.0122(5) -0.0044(5)
N1 0.0155(5) 0.0133(6) 0.0154(6) 0.0001(4) 0.0040(4) 0.0003(4)
N2 0.0138(5) 0.0129(5) 0.0158(6) -0.0018(4) 0.0041(4) -0.0005(4)
N3 0.0185(6) 0.0179(6) 0.0165(6) 0.0034(5) 0.0037(5) -0.0022(5)
N4 0.0273(7) 0.0130(6) 0.0374(8) -0.0035(5) 0.0069(6) -0.0014(6)
C1 0.0163(6) 0.0126(6) 0.0167(7) -0.0001(5) 0.0028(5) 0.0001(5)
C2 0.0150(6) 0.0118(6) 0.0166(7) 0.0004(5) 0.0031(5) -0.0015(5)
C3 0.0131(6) 0.0137(7) 0.0158(7) -0.0010(5) 0.0019(5) -0.0008(5)
C4 0.0190(7) 0.0127(7) 0.0206(7) -0.0007(5) 0.0044(5) -0.0004(5)
C5 0.0275(8) 0.0122(7) 0.0211(7) -0.0032(5) 0.0133(6) -0.0019(5)
C6 0.0214(7) 0.0200(7) 0.0234(8) -0.0024(6) 0.0112(6) 0.0029(6)
S10 0.02272(18) 0.02039(19) 0.01675(19) -0.00094(13) 0.00827(14) -0.00079(13)
S11 0.0311(2) 0.01088(17) 0.01842(19) -0.00002(13) 0.01048(14) 0.00032(13)
S12 0.02176(18) 0.01087(17) 0.0258(2) 0.00092(12) 0.01182(14) 0.00102(13)
N10 0.0194(6) 0.0121(6) 0.0180(6) -0.0010(4) 0.0070(5) 0.0015(5)
N11 0.0189(6) 0.0119(6) 0.0177(6) -0.0003(4) 0.0062(5) -0.0019(5)
N12 0.0169(5) 0.0118(6) 0.0157(6) -0.0009(4) 0.0062(5) -0.0005(4)
C10 0.0148(6) 0.0144(7) 0.0153(7) -0.0016(5) 0.0010(5) -0.0010(5)
C11 0.0145(6) 0.0134(6) 0.0154(6) -0.0015(5) 0.0019(5) -0.0021(5)
C12 0.0129(6) 0.0142(7) 0.0167(7) -0.0011(5) 0.0025(5) 0.0008(5)

loop_
_atom_type_symbol
_atom_type_description
_atom_type_scat_dispersion_real
_atom_type_scat_dispersion_imag
_atom_type_scat_source
C C 0.0181 0.0091 'International Tables Vol C Tables 4.2.6.8 and 6.1.1.4'
H H 0.0000 0.0000 'International Tables Vol C Tables 4.2.6.8 and 6.1.1.4'
N N 0.0311 0.0180 'International Tables Vol C Tables 4.2.6.8 and 6.1.1.4'
O O 0.0492 0.0322 'International Tables Vol C Tables 4.2.6.8 and 6.1.1.4'
S S 0.3331 0.5567 'International Tables Vol C Tables 4.2.6.8 and 6.1.1.4'

loop_
_geom_angle_atom_site_label_1
_geom_angle_atom_site_label_2
_geom_angle_atom_site_label_3
_geom_angle_site_symmetry_1
_geom_angle_site_symmetry_3
_geom_angle
_geom_angle_publ_flag
C5 O3 C4 . . 113.98(11) ?
C3 N1 C1 . . 105.53(12) ?
C3 N2 C2 . . 105.12(12) ?
C3 N2 C6 . . 126.66(12) ?
C2 N2 C6 . . 128.14(12) ?
O2 N3 O1 . . 124.51(12) ?
O2 N3 C2 . . 119.22(12) ?
O1 N3 C2 . . 116.27(12) ?
C5 N4 H4C . . 120.1(17) ?
C5 N4 H4D . . 118.5(15) ?
H4C N4 H4D . . 121(2) ?
N1 C1 C2 . . 109.00(12) ?
N1 C1 H1 . . 125.5 ?
C2 C1 H1 . . 125.5 ?
C1 C2 N2 . . 108.04(12) ?
C1 C2 N3 . . 127.64(13) ?
N2 C2 N3 . . 124.31(13) ?
N1 C3 N2 . . 112.30(12) ?
N1 C3 C4 . . 124.17(13) ?
N2 C3 C4 . . 123.53(13) ?
O3 C4 C3 . . 106.42(11) ?
O3 C4 H4A . . 110.4 ?
C3 C4 H4A . . 110.4 ?
O3 C4 H4B . . 110.4 ?
C3 C4 H4B . . 110.4 ?
H4A C4 H4B . . 108.6 ?
O4 C5 N4 . . 126.62(14) ?
O4 C5 O3 . . 122.27(14) ?
N4 C5 O3 . . 111.11(13) ?
N2 C6 H6A . . 109.5 ?
N2 C6 H6B . . 109.5 ?
H6A C6 H6B . . 109.5 ?
N2 C6 H6C . . 109.5 ?
H6A C6 H6C . . 109.5 ?
H6B C6 H6C . . 109.5 ?
C12 N10 C10 . . 125.58(13) ?
C12 N10 H10T . . 117.4(14) ?
C10 N10 H10T . . 117.0(14) ?
C11 N11 C10 . . 126.04(13) ?
C11 N11 H11T . . 115.5(15) ?
C10 N11 H11T . . 118.4(15) ?
C12 N12 C11 . . 124.15(12) ?
C12 N12 H12T . . 117.7(13) ?
C11 N12 H12T . . 118.1(13) ?
N11 C10 N10 . . 113.60(13) ?
N11 C10 S10 . . 123.09(11) ?
N10 C10 S10 . . 123.29(11) ?
N11 C11 N12 . . 115.16(12) ?
N11 C11 S11 . . 121.86(11) ?
N12 C11 S11 . . 122.98(11) ?
N10 C12 N12 . . 115.40(12) ?
N10 C12 S12 . . 121.80(11) ?
N12 C12 S12 . . 122.79(11) ?

loop_
_geom_bond_atom_site_label_1
_geom_bond_atom_site_label_2
_geom_bond_site_symmetry_2
_geom_bond_distance
_geom_bond_publ_flag
O1 N3 . 1.2319(16) ?
O2 N3 . 1.2285(17) ?
O3 C5 . 1.3602(17) ?
O3 C4 . 1.4398(17) ?
O4 C5 . 1.2157(19) ?
N1 C3 . 1.3366(18) ?
N1 C1 . 1.3644(18) ?
N2 C3 . 1.3543(18) ?
N2 C2 . 1.3743(19) ?
N2 C6 . 1.4713(18) ?
N3 C2 . 1.4273(18) ?
N4 C5 . 1.329(2) ?
N4 H4C . 0.79(2) ?
N4 H4D . 0.88(2) ?
C1 C2 . 1.365(2) ?
C1 H1 . 0.9500 ?
C3 C4 . 1.4869(19) ?
C4 H4A . 0.9900 ?
C4 H4B . 0.9900 ?
C6 H6A . 0.9800 ?
C6 H6B . 0.9800 ?
C6 H6C . 0.9800 ?
S10 C10 . 1.6374(15) ?
S11 C11 . 1.6577(14) ?
S12 C12 . 1.6529(14) ?
N10 C12 . 1.3664(19) ?
N10 C10 . 1.3706(18) ?
N10 H10T . 0.85(2) ?
N11 C11 . 1.3621(19) ?
N11 C10 . 1.3706(18) ?
N11 H11T . 0.84(2) ?
N12 C12 . 1.3684(18) ?
N12 C11 . 1.3694(18) ?
N12 H12T . 0.86(2) ?

loop_
_geom_hbond_atom_site_label_D
_geom_hbond_atom_site_label_H
_geom_hbond_atom_site_label_A
_geom_hbond_site_symmetry_A
_geom_hbond_distance_DH
_geom_hbond_distance_HA
_geom_hbond_distance_DA
_geom_hbond_angle_DHA
_geom_hbond_publ_flag
N4 H4C O1 3_566 0.79(2) 2.46(2) 2.9702(19) 124(2) yes
N4 H4D O4 3_556 0.88(2) 1.97(3) 2.8489(18) 178(2) yes
N10 H10T S11 2_655 0.85(2) 2.62(2) 3.4626(13) 176(2) yes
N11 H11T S12 2_645 0.84(2) 2.51(2) 3.3367(13) 170(2) yes
N12 H12T N1 . 0.86(2) 2.09(2) 2.9398(17) 172(2) yes
C1 H1 S12 . 0.95 2.84 3.4930(15) 127 yes
C4 H4A S11 . 0.99 2.77 3.7127(15) 160 yes
C6 H6B S12 3_566 0.98 2.86 3.7804(15) 157 yes

loop_
_geom_torsion_atom_site_label_1
_geom_torsion_atom_site_label_2
_geom_torsion_atom_site_label_3
_geom_torsion_atom_site_label_4
_geom_torsion_site_symmetry_1
_geom_torsion_site_symmetry_2
_geom_torsion_site_symmetry_3
_geom_torsion_site_symmetry_4
_geom_torsion
_geom_torsion_publ_flag
C3 N1 C1 C2 . . . . -0.64(15) ?
N1 C1 C2 N2 . . . . -0.01(16) ?
N1 C1 C2 N3 . . . . -178.89(12) ?
C3 N2 C2 C1 . . . . 0.64(15) ?
C6 N2 C2 C1 . . . . 177.51(13) ?
C3 N2 C2 N3 . . . . 179.57(12) ?
C6 N2 C2 N3 . . . . -3.6(2) ?
O2 N3 C2 C1 . . . . 155.93(14) ?
O1 N3 C2 C1 . . . . -23.5(2) ?
O2 N3 C2 N2 . . . . -22.8(2) ?
O1 N3 C2 N2 . . . . 157.75(13) ?
C1 N1 C3 N2 . . . . 1.09(15) ?
C1 N1 C3 C4 . . . . -178.96(13) ?
C2 N2 C3 N1 . . . . -1.09(15) ?
C6 N2 C3 N1 . . . . -178.02(12) ?
C2 N2 C3 C4 . . . . 178.96(13) ?
C6 N2 C3 C4 . . . . 2.0(2) ?
C5 O3 C4 C3 . . . . 178.97(12) ?
N1 C3 C4 O3 . . . . -103.28(15) ?
N2 C3 C4 O3 . . . . 76.66(16) ?
C4 O3 C5 O4 . . . . 1.1(2) ?
C4 O3 C5 N4 . . . . -178.87(12) ?
C11 N11 C10 N10 . . . . -1.9(2) ?
C11 N11 C10 S10 . . . . 176.46(11) ?
C12 N10 C10 N11 . . . . 2.6(2) ?
C12 N10 C10 S10 . . . . -175.82(11) ?
C10 N11 C11 N12 . . . . 1.7(2) ?
C10 N11 C11 S11 . . . . -177.40(11) ?
C12 N12 C11 N11 . . . . -1.93(19) ?
C12 N12 C11 S11 . . . . 177.13(10) ?
C10 N10 C12 N12 . . . . -2.9(2) ?
C10 N10 C12 S12 . . . . 176.22(11) ?
C11 N12 C12 N10 . . . . 2.50(19) ?
C11 N12 C12 S12 . . . . -176.60(11) ?

_cod_database_fobs_code 2312953
